data_4302185
loop_
_publ_author_name
'Ryan E. Cowley'
'Eckhard Bill'
'Frank Neese'
'William W. Brennessel'
'Patrick L. Holland'

_publ_contact_author 'Prof. Dr. Patrick L. Holland'
_publ_contact_author_email holland@chem.rochester.edu
_publ_section_title
;
Iron(II) Complexes with Redox-Active Tetrazene (RNNNNR) Ligands
;
_journal_name_full 'Inorganic Chemistry'
_journal_page_first 4828
_journal_page_last 4836
_journal_paper_doi 10.1021/ic900001y
_journal_volume 48
_journal_year 2009
_chemical_formula_moiety 'C49 H71 Fe N6, C4 H10 O'
_chemical_formula_sum 'C53 H81 Fe N6 O'
_chemical_formula_weight 874.09
_chemical_name_common 1
_chemical_name_systematic
;
 ?
;
_space_group_IT_number 14
_symmetry_cell_setting monoclinic
_symmetry_space_group_name_Hall '-P 2yn'
_symmetry_space_group_name_H-M 'P 1 21/n 1'
_atom_sites_solution_hydrogens geom
_atom_sites_solution_primary direct
_atom_sites_solution_secondary difmap
_audit_creation_method SHELXL-97
_cell_angle_alpha 90.00
_cell_angle_beta 117.244(2)
_cell_angle_gamma 90.00
_cell_formula_units_Z 4
_cell_length_a 22.818(4)
_cell_length_b 10.1533(18)
_cell_length_c 23.453(4)
_cell_measurement_reflns_used 3830
_cell_measurement_temperature 100.0(1)
_cell_measurement_theta_max 32.92
_cell_measurement_theta_min 2.24
_cell_volume 4830.8(15)
_computing_cell_refinement 'SAINT (Bruker, 2006)'
_computing_data_collection 'APEX2 (Bruker, 2006)'
_computing_data_reduction 'SAINT (Bruker, 2006)'
_computing_molecular_graphics 'SHELXTL (Bruker, 2000)'
_computing_publication_material 'SHELXTL (Bruker, 2000)'
_computing_structure_refinement 'SHELXL-97 (Sheldrick, 1997)'
_computing_structure_solution 'SHELXS-97 (Sheldrick, 1997)'
_diffrn_ambient_temperature 100.0(1)
_diffrn_measured_fraction_theta_full 0.985
_diffrn_measured_fraction_theta_max 0.985
_diffrn_measurement_device_type 'Bruker SMART APEX II CCD Platform'
_diffrn_measurement_method 'area detector, \w scans per \f'
_diffrn_radiation_monochromator graphite
_diffrn_radiation_source 'fine-focus sealed tube'
_diffrn_radiation_type MoK\a
_diffrn_radiation_wavelength 0.71073
_diffrn_reflns_av_R_equivalents 0.0667
_diffrn_reflns_av_sigmaI/netI 0.0617
_diffrn_reflns_limit_h_max 33
_diffrn_reflns_limit_h_min -33
_diffrn_reflns_limit_k_max 15
_diffrn_reflns_limit_k_min -15
_diffrn_reflns_limit_l_max 35
_diffrn_reflns_limit_l_min -35
_diffrn_reflns_number 82980
_diffrn_reflns_theta_full 32.57
_diffrn_reflns_theta_max 32.57
_diffrn_reflns_theta_min 1.69
_exptl_absorpt_coefficient_mu 0.356
_exptl_absorpt_correction_T_max 0.9721
_exptl_absorpt_correction_T_min 0.8562
_exptl_absorpt_correction_type multi-scan
_exptl_absorpt_process_details 'SADABS (Blessing, 1995)'
_exptl_crystal_colour 'dark red'
_exptl_crystal_density_diffrn 1.202
_exptl_crystal_density_method 'not measured'
_exptl_crystal_description plate
_exptl_crystal_F_000 1900
_exptl_crystal_size_max 0.45
_exptl_crystal_size_mid 0.26
_exptl_crystal_size_min 0.08
_refine_diff_density_max 0.594
_refine_diff_density_min -0.522
_refine_diff_density_rms 0.067
_refine_ls_extinction_method none
_refine_ls_goodness_of_fit_ref 1.071
_refine_ls_hydrogen_treatment constr
_refine_ls_matrix_type full
_refine_ls_number_parameters 574
_refine_ls_number_reflns 17333
_refine_ls_number_restraints 4
_refine_ls_restrained_S_all 1.071
_refine_ls_R_factor_all 0.0955
_refine_ls_R_factor_gt 0.0528
_refine_ls_shift/su_max 0.004
_refine_ls_shift/su_mean 0.000
_refine_ls_structure_factor_coef Fsqd
_refine_ls_weighting_details 'calc w=1/[\s^2^(Fo^2^)+(0.0423P)^2^+3.5745P] where P=(Fo^2^+2Fc^2^)/3'
_refine_ls_weighting_scheme calc
_refine_ls_wR_factor_gt 0.1163
_refine_ls_wR_factor_ref 0.1312
_reflns_number_gt 11621
_reflns_number_total 17333
_reflns_threshold_expression >2sigma(I)
_cod_data_source_file ic900001y_si_001.cif
_cod_data_source_block 1
_cod_database_code 4302185

loop_
_symmetry_equiv_pos_as_xyz
'x, y, z'
'-x+1/2, y+1/2, -z+1/2'
'-x, -y, -z'
'x-1/2, -y-1/2, z-1/2'

loop_
_atom_site_label
_atom_site_type_symbol
_atom_site_fract_x
_atom_site_fract_y
_atom_site_fract_z
_atom_site_U_iso_or_equiv
_atom_site_adp_type
_atom_site_occupancy
_atom_site_symmetry_multiplicity
_atom_site_calc_flag
_atom_site_refinement_flags
_atom_site_disorder_assembly
_atom_site_disorder_group
Fe1 Fe 0.008401(12) 0.82185(2) 0.237253(12) 0.01480(6) Uani 1 1 d . . .
N11 N 0.07390(7) 0.68652(14) 0.24196(7) 0.0169(3) Uani 1 1 d . . .
N21 N -0.03633(7) 0.70318(13) 0.27271(7) 0.0155(3) Uani 1 1 d . . .
N1 N -0.03652(7) 0.95128(13) 0.16946(7) 0.0167(3) Uani 1 1 d . . .
N2 N -0.02852(8) 1.07746(14) 0.18401(7) 0.0199(3) Uani 1 1 d . . .
N3 N 0.01362(7) 1.10340(14) 0.24500(7) 0.0195(3) Uani 1 1 d . . .
N4 N 0.03949(7) 1.00000(13) 0.28126(7) 0.0164(3) Uani 1 1 d . . .
C11 C 0.16216(9) 0.5362(2) 0.31391(10) 0.0269(4) Uani 1 1 d . . .
H11A H 0.1794 0.5550 0.2834 0.040 Uiso 1 1 calc R . .
H11B H 0.1544 0.4413 0.3143 0.040 Uiso 1 1 calc R . .
H11C H 0.1942 0.5647 0.3569 0.040 Uiso 1 1 calc R . .
C21 C 0.09800(8) 0.60941(16) 0.29395(8) 0.0175(3) Uani 1 1 d . . .
C31 C 0.06741(8) 0.59344(16) 0.33371(8) 0.0183(3) Uani 1 1 d . . .
H31A H 0.0941 0.5552 0.3745 0.022 Uiso 1 1 calc R . .
C41 C 0.00281(8) 0.62621(17) 0.32149(8) 0.0181(3) Uani 1 1 d . . .
C51 C -0.02081(10) 0.5753(2) 0.36788(10) 0.0281(4) Uani 1 1 d . . .
H51A H -0.0667 0.5462 0.3441 0.042 Uiso 1 1 calc R . .
H51B H -0.0179 0.6457 0.3977 0.042 Uiso 1 1 calc R . .
H51C H 0.0068 0.5010 0.3920 0.042 Uiso 1 1 calc R . .
C12 C 0.09859(8) 0.67306(17) 0.19536(8) 0.0180(3) Uani 1 1 d . A .
C22 C 0.14174(9) 0.76803(17) 0.19212(9) 0.0213(3) Uani 1 1 d . . .
C32 C 0.16335(11) 0.75426(19) 0.14571(10) 0.0297(4) Uani 1 1 d . . .
H32A H 0.1933 0.8170 0.1439 0.036 Uiso 1 1 calc R . .
C42 C 0.14234(11) 0.65178(19) 0.10219(10) 0.0300(4) Uani 1 1 d . . .
H42A H 0.1573 0.6445 0.0706 0.036 Uiso 1 1 calc R . .
C52 C 0.09953(10) 0.56063(19) 0.10523(10) 0.0275(4) Uani 1 1 d . A .
H52A H 0.0849 0.4903 0.0752 0.033 Uiso 1 1 calc R . .
C62 C 0.07679(10) 0.56793(19) 0.15103(10) 0.0259(4) Uani 1 1 d D . .
C72 C 0.16701(10) 0.88333(18) 0.23805(9) 0.0233(4) Uani 1 1 d . . .
H72A H 0.1415 0.8867 0.2631 0.028 Uiso 1 1 calc R . .
C82 C 0.24000(12) 0.8660(3) 0.28550(13) 0.0443(6) Uani 1 1 d . . .
H82A H 0.2456 0.7861 0.3109 0.066 Uiso 1 1 calc R . .
H82B H 0.2552 0.9425 0.3141 0.066 Uiso 1 1 calc R . .
H82C H 0.2658 0.8583 0.2618 0.066 Uiso 1 1 calc R . .
C92 C 0.15620(13) 1.0132(2) 0.20168(11) 0.0364(5) Uani 1 1 d . . .
H92A H 0.1090 1.0259 0.1738 0.055 Uiso 1 1 calc R . .
H92B H 0.1796 1.0109 0.1756 0.055 Uiso 1 1 calc R . .
H92C H 0.1731 1.0861 0.2324 0.055 Uiso 1 1 calc R . .
C102 C 0.03840(16) 0.4490(3) 0.15819(17) 0.0253(6) Uani 0.699(4) 1 d PD A 1
H102 H 0.0253 0.4693 0.1925 0.030 Uiso 0.699(4) 1 calc PR A 1
C112 C 0.07849(18) 0.3216(3) 0.17578(16) 0.0315(6) Uani 0.699(4) 1 d PD A 1
H11J H 0.0902 0.2988 0.1417 0.047 Uiso 0.699(4) 1 calc PR A 1
H11K H 0.0522 0.2504 0.1808 0.047 Uiso 0.699(4) 1 calc PR A 1
H11L H 0.1188 0.3339 0.2162 0.047 Uiso 0.699(4) 1 calc PR A 1
C122 C -0.02429(18) 0.4252(4) 0.0949(2) 0.0373(9) Uani 0.699(4) 1 d PD A 1
H12G H -0.0514 0.5051 0.0830 0.056 Uiso 0.699(4) 1 calc PR A 1
H12H H -0.0493 0.3522 0.1004 0.056 Uiso 0.699(4) 1 calc PR A 1
H12I H -0.0121 0.4032 0.0611 0.056 Uiso 0.699(4) 1 calc PR A 1
C10' C 0.0166(3) 0.4827(7) 0.1380(4) 0.0253(6) Uani 0.301(4) 1 d PD A 5
H10Z H -0.0106 0.5278 0.1556 0.030 Uiso 0.301(4) 1 calc PR A 5
C11' C 0.0461(4) 0.3582(7) 0.1762(4) 0.0315(6) Uani 0.301(4) 1 d PD A 5
H11G H 0.0108 0.2952 0.1688 0.047 Uiso 0.301(4) 1 calc PR A 5
H11H H 0.0696 0.3797 0.2220 0.047 Uiso 0.301(4) 1 calc PR A 5
H11I H 0.0769 0.3192 0.1626 0.047 Uiso 0.301(4) 1 calc PR A 5
C12' C -0.0269(5) 0.4506(9) 0.0672(5) 0.0373(9) Uani 0.301(4) 1 d PD A 5
H12D H -0.0442 0.5325 0.0432 0.056 Uiso 0.301(4) 1 calc PR A 5
H12E H -0.0636 0.3945 0.0630 0.056 Uiso 0.301(4) 1 calc PR A 5
H12F H -0.0007 0.4043 0.0501 0.056 Uiso 0.301(4) 1 calc PR A 5
C13 C -0.10636(8) 0.70576(16) 0.25239(8) 0.0176(3) Uani 1 1 d . . .
C23 C -0.14652(9) 0.60556(18) 0.21128(9) 0.0217(3) Uani 1 1 d . . .
C33 C -0.21455(9) 0.6147(2) 0.18882(10) 0.0274(4) Uani 1 1 d . . .
H33A H -0.2422 0.5479 0.1612 0.033 Uiso 1 1 calc R . .
C43 C -0.24286(9) 0.7180(2) 0.20561(10) 0.0293(4) Uani 1 1 d . . .
H43A H -0.2893 0.7223 0.1894 0.035 Uiso 1 1 calc R . .
C53 C -0.20317(9) 0.8147(2) 0.24599(10) 0.0285(4) Uani 1 1 d . . .
H53A H -0.2227 0.8857 0.2576 0.034 Uiso 1 1 calc R . .
C63 C -0.13462(9) 0.81025(18) 0.27025(9) 0.0223(3) Uani 1 1 d . . .
C73 C -0.11821(10) 0.4907(2) 0.19108(11) 0.0326(5) Uani 1 1 d . . .
H73A H -0.0745 0.5188 0.1950 0.039 Uiso 1 1 calc R . .
C83 C -0.10685(18) 0.3712(3) 0.23295(13) 0.0642(10) Uani 1 1 d . . .
H83A H -0.0742 0.3921 0.2769 0.096 Uiso 1 1 calc R . .
H83B H -0.0905 0.2986 0.2166 0.096 Uiso 1 1 calc R . .
H83C H -0.1484 0.3453 0.2326 0.096 Uiso 1 1 calc R . .
C93 C -0.16111(15) 0.4510(2) 0.12185(12) 0.0460(6) Uani 1 1 d . . .
H93A H -0.1386 0.3828 0.1096 0.069 Uiso 1 1 calc R . .
H93B H -0.1693 0.5280 0.0940 0.069 Uiso 1 1 calc R . .
H93C H -0.2032 0.4165 0.1172 0.069 Uiso 1 1 calc R . .
C103 C -0.09412(9) 0.92018(19) 0.31413(9) 0.0238(4) Uani 1 1 d . . .
H10A H -0.0468 0.9044 0.3254 0.029 Uiso 1 1 calc R . .
C113 C -0.10030(11) 0.9235(2) 0.37642(10) 0.0331(5) Uani 1 1 d . . .
H11D H -0.0886 0.8371 0.3973 0.050 Uiso 1 1 calc R . .
H11E H -0.1458 0.9451 0.3667 0.050 Uiso 1 1 calc R . .
H11F H -0.0705 0.9905 0.4052 0.050 Uiso 1 1 calc R . .
C123 C -0.11455(10) 1.05271(19) 0.27949(10) 0.0279(4) Uani 1 1 d . . .
H12A H -0.1070 1.0515 0.2416 0.042 Uiso 1 1 calc R . .
H12B H -0.0884 1.1232 0.3085 0.042 Uiso 1 1 calc R . .
H12C H -0.1614 1.0682 0.2662 0.042 Uiso 1 1 calc R . .
C14 C -0.08154(8) 0.92955(16) 0.10097(8) 0.0168(3) Uani 1 1 d . . .
C24 C -0.14903(9) 0.9917(2) 0.08211(9) 0.0271(4) Uani 1 1 d . . .
H24A H -0.1442 1.0881 0.0892 0.033 Uiso 1 1 calc R . .
H24B H -0.1681 0.9550 0.1091 0.033 Uiso 1 1 calc R . .
C34 C -0.05221(10) 0.9881(2) 0.05936(9) 0.0317(5) Uani 1 1 d . . .
H34A H -0.0085 0.9485 0.0713 0.038 Uiso 1 1 calc R . .
H34B H -0.0464 1.0844 0.0665 0.038 Uiso 1 1 calc R . .
C44 C -0.08990(12) 0.7814(2) 0.09046(10) 0.0354(5) Uani 1 1 d . . .
H44A H -0.1086 0.7436 0.1175 0.042 Uiso 1 1 calc R . .
H44B H -0.0464 0.7400 0.1029 0.042 Uiso 1 1 calc R . .
C54 C -0.20324(11) 0.8150(2) 0.00088(10) 0.0352(5) Uani 1 1 d . . .
H54A H -0.2336 0.7959 -0.0447 0.042 Uiso 1 1 calc R . .
H54B H -0.2225 0.7774 0.0275 0.042 Uiso 1 1 calc R . .
C64 C -0.19500(10) 0.9630(2) 0.01117(10) 0.0312(4) Uani 1 1 d . . .
H64A H -0.2390 1.0040 -0.0011 0.037 Uiso 1 1 calc R . .
C74 C -0.16591(11) 1.0206(2) -0.02977(9) 0.0335(5) Uani 1 1 d . . .
H74A H -0.1614 1.1172 -0.0236 0.040 Uiso 1 1 calc R . .
H74B H -0.1958 1.0030 -0.0756 0.040 Uiso 1 1 calc R . .
C84 C -0.09876(11) 0.9601(3) -0.01161(10) 0.0373(5) Uani 1 1 d . . .
H84A H -0.0800 0.9985 -0.0390 0.045 Uiso 1 1 calc R . .
C94 C -0.13630(12) 0.7526(2) 0.01921(10) 0.0399(6) Uani 1 1 d . . .
H94A H -0.1416 0.6552 0.0123 0.048 Uiso 1 1 calc R . .
C104 C -0.10679(12) 0.8107(3) -0.02216(11) 0.0466(7) Uani 1 1 d . . .
H10C H -0.1361 0.7917 -0.0680 0.056 Uiso 1 1 calc R . .
H10D H -0.0633 0.7699 -0.0104 0.056 Uiso 1 1 calc R . .
C15 C 0.08838(8) 1.04183(16) 0.34696(8) 0.0167(3) Uani 1 1 d . . .
C25 C 0.05652(9) 1.12455(18) 0.38043(8) 0.0208(3) Uani 1 1 d . . .
H25A H 0.0367 1.2050 0.3551 0.025 Uiso 1 1 calc R . .
H25B H 0.0210 1.0731 0.3831 0.025 Uiso 1 1 calc R . .
C35 C 0.11839(9) 0.91820(17) 0.38656(8) 0.0200(3) Uani 1 1 d . . .
H35A H 0.1388 0.8638 0.3654 0.024 Uiso 1 1 calc R . .
H35B H 0.0834 0.8653 0.3895 0.024 Uiso 1 1 calc R . .
C45 C 0.14305(9) 1.12517(17) 0.34328(8) 0.0195(3) Uani 1 1 d . . .
H45A H 0.1641 1.0741 0.3216 0.023 Uiso 1 1 calc R . .
H45B H 0.1236 1.2057 0.3178 0.023 Uiso 1 1 calc R . .
C55 C 0.13852(10) 1.03827(19) 0.48732(9) 0.0249(4) Uani 1 1 d . . .
H55A H 0.1037 0.9858 0.4908 0.030 Uiso 1 1 calc R . .
H55B H 0.1719 1.0624 0.5311 0.030 Uiso 1 1 calc R . .
C65 C 0.19494(9) 1.16332(18) 0.41083(9) 0.0222(3) Uani 1 1 d . . .
H65A H 0.2304 1.2165 0.4080 0.027 Uiso 1 1 calc R . .
C75 C 0.10849(9) 1.16296(18) 0.44808(8) 0.0223(3) Uani 1 1 d . . .
H75A H 0.0872 1.2162 0.4694 0.027 Uiso 1 1 calc R . .
C85 C 0.17083(9) 0.95650(18) 0.45428(8) 0.0222(4) Uani 1 1 d . . .
H85A H 0.1906 0.8750 0.4798 0.027 Uiso 1 1 calc R . .
C95 C 0.22480(9) 1.03765(19) 0.44929(9) 0.0248(4) Uani 1 1 d . . .
H95A H 0.2456 0.9851 0.4279 0.030 Uiso 1 1 calc R . .
H95B H 0.2593 1.0609 0.4928 0.030 Uiso 1 1 calc R . .
C105 C 0.16302(10) 1.24426(18) 0.44415(9) 0.0238(4) Uani 1 1 d . . .
H10E H 0.1442 1.3263 0.4198 0.029 Uiso 1 1 calc R . .
H10F H 0.1966 1.2687 0.4878 0.029 Uiso 1 1 calc R . .
C16 C 0.20198(13) 0.3933(3) 0.61736(14) 0.0450(6) Uani 1 1 d . . .
H16A H 0.2448 0.3621 0.6227 0.067 Uiso 1 1 calc R . .
H16B H 0.1684 0.3262 0.5949 0.067 Uiso 1 1 calc R . .
H16C H 0.2045 0.4099 0.6596 0.067 Uiso 1 1 calc R . .
C26 C 0.18397(11) 0.5183(2) 0.57908(12) 0.0348(5) Uani 1 1 d . . .
H26A H 0.2190 0.5850 0.6004 0.042 Uiso 1 1 calc R . .
H26B H 0.1797 0.5015 0.5357 0.042 Uiso 1 1 calc R . .
O16 O 0.12345(7) 0.56560(15) 0.57418(7) 0.0314(3) Uani 1 1 d . . .
C36 C 0.10368(11) 0.6853(2) 0.53966(10) 0.0319(4) Uani 1 1 d . . .
H36A H 0.0996 0.6737 0.4961 0.038 Uiso 1 1 calc R . .
H36B H 0.1369 0.7547 0.5619 0.038 Uiso 1 1 calc R . .
C46 C 0.03839(12) 0.7244(2) 0.53557(11) 0.0363(5) Uani 1 1 d . . .
H46A H 0.0239 0.8077 0.5121 0.054 Uiso 1 1 calc R . .
H46B H 0.0429 0.7352 0.5789 0.054 Uiso 1 1 calc R . .
H46C H 0.0057 0.6558 0.5130 0.054 Uiso 1 1 calc R . .

loop_
_atom_site_aniso_label
_atom_site_aniso_U_11
_atom_site_aniso_U_22
_atom_site_aniso_U_33
_atom_site_aniso_U_23
_atom_site_aniso_U_13
_atom_site_aniso_U_12
Fe1 0.01647(11) 0.00955(10) 0.01872(11) 0.00139(9) 0.00834(9) 0.00069(9)
N11 0.0179(6) 0.0122(6) 0.0223(7) 0.0001(5) 0.0107(6) -0.0006(5)
N21 0.0150(6) 0.0118(6) 0.0196(6) 0.0012(5) 0.0079(5) 0.0000(5)
N1 0.0187(7) 0.0114(6) 0.0195(7) 0.0001(5) 0.0084(6) -0.0006(5)
N2 0.0247(7) 0.0121(6) 0.0191(7) 0.0003(5) 0.0068(6) 0.0001(5)
N3 0.0240(7) 0.0132(6) 0.0177(7) 0.0013(5) 0.0064(6) 0.0010(6)
N4 0.0189(7) 0.0118(6) 0.0185(6) 0.0012(5) 0.0087(6) -0.0001(5)
C11 0.0232(9) 0.0251(9) 0.0282(9) 0.0010(8) 0.0081(8) 0.0093(7)
C21 0.0167(7) 0.0113(7) 0.0206(8) -0.0003(6) 0.0052(6) 0.0012(6)
C31 0.0188(8) 0.0134(7) 0.0193(8) 0.0030(6) 0.0058(6) 0.0019(6)
C41 0.0194(8) 0.0146(7) 0.0197(8) 0.0012(6) 0.0084(6) -0.0013(6)
C51 0.0269(9) 0.0330(10) 0.0259(9) 0.0108(8) 0.0134(8) 0.0006(8)
C12 0.0189(7) 0.0144(7) 0.0223(8) -0.0005(6) 0.0108(6) 0.0030(6)
C22 0.0274(9) 0.0156(8) 0.0240(9) -0.0006(6) 0.0144(7) -0.0013(7)
C32 0.0463(12) 0.0197(9) 0.0365(11) -0.0022(8) 0.0305(10) -0.0068(8)
C42 0.0489(13) 0.0209(9) 0.0321(10) -0.0021(7) 0.0289(10) -0.0017(8)
C52 0.0360(10) 0.0204(9) 0.0295(10) -0.0065(7) 0.0180(9) -0.0008(8)
C62 0.0285(9) 0.0195(8) 0.0348(10) -0.0091(7) 0.0190(8) -0.0037(7)
C72 0.0314(10) 0.0184(8) 0.0268(9) -0.0043(7) 0.0189(8) -0.0067(7)
C82 0.0391(13) 0.0398(13) 0.0464(14) -0.0124(11) 0.0130(11) -0.0045(10)
C92 0.0640(15) 0.0190(9) 0.0368(11) -0.0043(8) 0.0322(11) -0.0085(9)
C102 0.0260(16) 0.0196(15) 0.0352(19) -0.0087(11) 0.0181(15) -0.0046(11)
C112 0.0446(18) 0.0183(12) 0.0374(14) 0.0021(11) 0.0238(14) -0.0043(12)
C122 0.0304(13) 0.0245(16) 0.053(3) -0.0086(17) 0.0156(19) -0.0041(12)
C10' 0.0260(16) 0.0196(15) 0.0352(19) -0.0087(11) 0.0181(15) -0.0046(11)
C11' 0.0446(18) 0.0183(12) 0.0374(14) 0.0021(11) 0.0238(14) -0.0043(12)
C12' 0.0304(13) 0.0245(16) 0.053(3) -0.0086(17) 0.0156(19) -0.0041(12)
C13 0.0156(7) 0.0168(8) 0.0194(8) 0.0038(6) 0.0071(6) -0.0006(6)
C23 0.0195(8) 0.0211(8) 0.0228(8) 0.0012(7) 0.0082(7) -0.0026(7)
C33 0.0200(8) 0.0288(10) 0.0290(10) 0.0020(8) 0.0073(8) -0.0064(7)
C43 0.0153(8) 0.0323(10) 0.0376(11) 0.0064(9) 0.0096(8) -0.0013(7)
C53 0.0221(9) 0.0261(9) 0.0395(11) 0.0038(8) 0.0159(8) 0.0027(8)
C63 0.0193(8) 0.0203(8) 0.0285(9) 0.0022(7) 0.0120(7) 0.0003(7)
C73 0.0236(9) 0.0286(10) 0.0429(12) -0.0149(9) 0.0130(9) -0.0073(8)
C83 0.093(2) 0.0305(13) 0.0416(14) -0.0014(11) 0.0068(15) 0.0277(14)
C93 0.0702(18) 0.0283(11) 0.0420(13) -0.0112(10) 0.0277(13) -0.0146(11)
C103 0.0202(8) 0.0219(8) 0.0309(10) -0.0022(7) 0.0131(7) 0.0007(7)
C113 0.0310(10) 0.0367(11) 0.0338(11) -0.0031(9) 0.0167(9) -0.0012(9)
C123 0.0272(9) 0.0224(9) 0.0352(11) -0.0034(8) 0.0152(8) 0.0011(7)
C14 0.0172(7) 0.0153(7) 0.0155(7) 0.0010(6) 0.0054(6) -0.0006(6)
C24 0.0205(9) 0.0347(11) 0.0226(9) -0.0006(8) 0.0068(7) 0.0026(8)
C34 0.0240(9) 0.0525(13) 0.0195(9) -0.0040(9) 0.0106(8) -0.0127(9)
C44 0.0465(13) 0.0160(8) 0.0244(10) -0.0027(7) -0.0004(9) -0.0019(8)
C54 0.0345(11) 0.0398(12) 0.0220(9) 0.0015(9) 0.0049(8) -0.0189(10)
C64 0.0203(9) 0.0409(12) 0.0249(9) 0.0015(8) 0.0038(8) 0.0011(8)
C74 0.0383(11) 0.0305(10) 0.0198(9) 0.0071(8) 0.0031(8) -0.0097(9)
C84 0.0316(11) 0.0627(16) 0.0196(9) -0.0022(9) 0.0135(8) -0.0163(10)
C94 0.0522(14) 0.0200(9) 0.0258(10) -0.0060(8) -0.0010(10) -0.0013(9)
C104 0.0362(12) 0.0683(18) 0.0274(11) -0.0193(12) 0.0077(9) 0.0082(12)
C15 0.0191(8) 0.0130(7) 0.0165(7) 0.0000(6) 0.0070(6) 0.0002(6)
C25 0.0217(8) 0.0192(8) 0.0215(8) -0.0020(6) 0.0099(7) 0.0018(6)
C35 0.0249(8) 0.0142(7) 0.0196(8) 0.0014(6) 0.0091(7) 0.0017(6)
C45 0.0220(8) 0.0177(8) 0.0189(8) -0.0001(6) 0.0094(7) -0.0030(6)
C55 0.0290(9) 0.0271(9) 0.0193(8) -0.0008(7) 0.0117(7) -0.0006(8)
C65 0.0218(8) 0.0221(9) 0.0212(8) -0.0032(7) 0.0085(7) -0.0044(7)
C75 0.0245(8) 0.0226(9) 0.0203(8) -0.0047(7) 0.0106(7) 0.0015(7)
C85 0.0260(9) 0.0194(8) 0.0184(8) 0.0032(6) 0.0077(7) 0.0050(7)
C95 0.0219(8) 0.0278(9) 0.0213(8) -0.0010(7) 0.0069(7) 0.0029(7)
C105 0.0276(9) 0.0183(8) 0.0212(8) -0.0053(6) 0.0077(7) -0.0023(7)
C16 0.0409(13) 0.0380(13) 0.0573(16) 0.0036(12) 0.0236(12) 0.0039(11)
C26 0.0337(11) 0.0346(11) 0.0442(12) -0.0031(10) 0.0247(10) -0.0013(9)
O16 0.0321(8) 0.0303(8) 0.0377(8) 0.0051(6) 0.0210(7) 0.0022(6)
C36 0.0349(11) 0.0315(10) 0.0294(10) 0.0028(9) 0.0148(9) -0.0008(9)
C46 0.0415(12) 0.0346(11) 0.0353(11) 0.0012(9) 0.0197(10) 0.0042(10)

loop_
_atom_type_symbol
_atom_type_description
_atom_type_scat_dispersion_real
_atom_type_scat_dispersion_imag
_atom_type_scat_source
C C 0.0033 0.0016 'International Tables Vol C Tables 4.2.6.8 and 6.1.1.4'
H H 0.0000 0.0000 'International Tables Vol C Tables 4.2.6.8 and 6.1.1.4'
N N 0.0061 0.0033 'International Tables Vol C Tables 4.2.6.8 and 6.1.1.4'
O O 0.0106 0.0060 'International Tables Vol C Tables 4.2.6.8 and 6.1.1.4'
Fe Fe 0.3463 0.8444 'International Tables Vol C Tables 4.2.6.8 and 6.1.1.4'

loop_
_geom_angle_atom_site_label_1
_geom_angle_atom_site_label_2
_geom_angle_atom_site_label_3
_geom_angle
_geom_angle_site_symmetry_1
_geom_angle_site_symmetry_3
_geom_angle_publ_flag
N1 Fe1 N21 124.69(6) . . ?
N1 Fe1 N11 127.52(6) . . ?
N21 Fe1 N11 94.27(6) . . ?
N1 Fe1 N4 75.34(6) . . ?
N21 Fe1 N4 116.81(6) . . ?
N11 Fe1 N4 120.25(6) . . ?
C21 N11 C12 119.58(14) . . ?
C21 N11 Fe1 116.00(11) . . ?
C12 N11 Fe1 124.32(11) . . ?
C41 N21 C13 119.92(14) . . ?
C41 N21 Fe1 116.27(11) . . ?
C13 N21 Fe1 123.56(11) . . ?
N2 N1 C14 111.89(13) . . ?
N2 N1 Fe1 119.00(11) . . ?
C14 N1 Fe1 129.10(11) . . ?
N1 N2 N3 114.60(14) . . ?
N4 N3 N2 115.29(14) . . ?
N3 N4 C15 110.13(13) . . ?
N3 N4 Fe1 115.66(11) . . ?
C15 N4 Fe1 134.17(11) . . ?
C21 C11 H11A 109.5 . . ?
C21 C11 H11B 109.5 . . ?
H11A C11 H11B 109.5 . . ?
C21 C11 H11C 109.5 . . ?
H11A C11 H11C 109.5 . . ?
H11B C11 H11C 109.5 . . ?
N11 C21 C31 123.38(15) . . ?
N11 C21 C11 120.37(16) . . ?
C31 C21 C11 116.23(15) . . ?
C41 C31 C21 129.00(16) . . ?
C41 C31 H31A 115.5 . . ?
C21 C31 H31A 115.5 . . ?
N21 C41 C31 122.73(16) . . ?
N21 C41 C51 119.91(16) . . ?
C31 C41 C51 117.31(15) . . ?
C41 C51 H51A 109.5 . . ?
C41 C51 H51B 109.5 . . ?
H51A C51 H51B 109.5 . . ?
C41 C51 H51C 109.5 . . ?
H51A C51 H51C 109.5 . . ?
H51B C51 H51C 109.5 . . ?
C22 C12 C62 119.91(16) . . ?
C22 C12 N11 120.04(15) . . ?
C62 C12 N11 119.98(15) . . ?
C32 C22 C12 118.75(17) . . ?
C32 C22 C72 118.53(16) . . ?
C12 C22 C72 122.70(16) . . ?
C42 C32 C22 121.74(18) . . ?
C42 C32 H32A 119.1 . . ?
C22 C32 H32A 119.1 . . ?
C52 C42 C32 119.01(18) . . ?
C52 C42 H42A 120.5 . . ?
C32 C42 H42A 120.5 . . ?
C42 C52 C62 122.01(18) . . ?
C42 C52 H52A 119.0 . . ?
C62 C52 H52A 119.0 . . ?
C52 C62 C12 118.55(17) . . ?
C52 C62 C10' 115.7(3) . . ?
C12 C62 C10' 123.7(3) . . ?
C52 C62 C102 118.18(19) . . ?
C12 C62 C102 122.46(19) . . ?
C22 C72 C92 111.00(16) . . ?
C22 C72 C82 111.18(17) . . ?
C92 C72 C82 110.41(18) . . ?
C22 C72 H72A 108.0 . . ?
C92 C72 H72A 108.0 . . ?
C82 C72 H72A 108.0 . . ?
C72 C82 H82A 109.5 . . ?
C72 C82 H82B 109.5 . . ?
H82A C82 H82B 109.5 . . ?
C72 C82 H82C 109.5 . . ?
H82A C82 H82C 109.5 . . ?
H82B C82 H82C 109.5 . . ?
C72 C92 H92A 109.5 . . ?
C72 C92 H92B 109.5 . . ?
H92A C92 H92B 109.5 . . ?
C72 C92 H92C 109.5 . . ?
H92A C92 H92C 109.5 . . ?
H92B C92 H92C 109.5 . . ?
C112 C102 C122 107.8(3) . . ?
C112 C102 C62 113.1(2) . . ?
C122 C102 C62 110.0(3) . . ?
C112 C102 H102 108.7 . . ?
C122 C102 H102 108.7 . . ?
C62 C102 H102 108.7 . . ?
C11' C10' C12' 110.8(6) . . ?
C11' C10' C62 103.8(5) . . ?
C12' C10' C62 114.4(6) . . ?
C11' C10' H10Z 109.2 . . ?
C12' C10' H10Z 109.2 . . ?
C62 C10' H10Z 109.2 . . ?
C63 C13 C23 120.39(16) . . ?
C63 C13 N21 120.41(15) . . ?
C23 C13 N21 119.10(15) . . ?
C33 C23 C13 118.15(17) . . ?
C33 C23 C73 119.63(17) . . ?
C13 C23 C73 122.22(16) . . ?
C43 C33 C23 121.86(18) . . ?
C43 C33 H33A 119.1 . . ?
C23 C33 H33A 119.1 . . ?
C53 C43 C33 119.45(18) . . ?
C53 C43 H43A 120.3 . . ?
C33 C43 H43A 120.3 . . ?
C43 C53 C63 121.17(19) . . ?
C43 C53 H53A 119.4 . . ?
C63 C53 H53A 119.4 . . ?
C53 C63 C13 118.99(17) . . ?
C53 C63 C103 118.29(17) . . ?
C13 C63 C103 122.72(16) . . ?
C83 C73 C23 112.8(2) . . ?
C83 C73 C93 108.52(19) . . ?
C23 C73 C93 112.44(19) . . ?
C83 C73 H73A 107.6 . . ?
C23 C73 H73A 107.6 . . ?
C93 C73 H73A 107.6 . . ?
C73 C83 H83A 109.5 . . ?
C73 C83 H83B 109.5 . . ?
H83A C83 H83B 109.5 . . ?
C73 C83 H83C 109.5 . . ?
H83A C83 H83C 109.5 . . ?
H83B C83 H83C 109.5 . . ?
C73 C93 H93A 109.5 . . ?
C73 C93 H93B 109.5 . . ?
H93A C93 H93B 109.5 . . ?
C73 C93 H93C 109.5 . . ?
H93A C93 H93C 109.5 . . ?
H93B C93 H93C 109.5 . . ?
C63 C103 C123 110.17(16) . . ?
C63 C103 C113 111.78(16) . . ?
C123 C103 C113 110.40(16) . . ?
C63 C103 H10A 108.1 . . ?
C123 C103 H10A 108.1 . . ?
C113 C103 H10A 108.1 . . ?
C103 C113 H11D 109.5 . . ?
C103 C113 H11E 109.5 . . ?
H11D C113 H11E 109.5 . . ?
C103 C113 H11F 109.5 . . ?
H11D C113 H11F 109.5 . . ?
H11E C113 H11F 109.5 . . ?
C103 C123 H12A 109.5 . . ?
C103 C123 H12B 109.5 . . ?
H12A C123 H12B 109.5 . . ?
C103 C123 H12C 109.5 . . ?
H12A C123 H12C 109.5 . . ?
H12B C123 H12C 109.5 . . ?
N1 C14 C44 107.31(14) . . ?
N1 C14 C24 111.12(14) . . ?
C44 C14 C24 109.02(16) . . ?
N1 C14 C34 110.24(14) . . ?
C44 C14 C34 109.82(17) . . ?
C24 C14 C34 109.31(16) . . ?
C14 C24 C64 109.44(16) . . ?
C14 C24 H24A 109.8 . . ?
C64 C24 H24A 109.8 . . ?
C14 C24 H24B 109.8 . . ?
C64 C24 H24B 109.8 . . ?
H24A C24 H24B 108.2 . . ?
C14 C34 C84 109.33(16) . . ?
C14 C34 H34A 109.8 . . ?
C84 C34 H34A 109.8 . . ?
C14 C34 H34B 109.8 . . ?
C84 C34 H34B 109.8 . . ?
H34A C34 H34B 108.3 . . ?
C14 C44 C94 109.63(16) . . ?
C14 C44 H44A 109.7 . . ?
C94 C44 H44A 109.7 . . ?
C14 C44 H44B 109.7 . . ?
C94 C44 H44B 109.7 . . ?
H44A C44 H44B 108.2 . . ?
C64 C54 C94 109.34(17) . . ?
C64 C54 H54A 109.8 . . ?
C94 C54 H54A 109.8 . . ?
C64 C54 H54B 109.8 . . ?
C94 C54 H54B 109.8 . . ?
H54A C54 H54B 108.3 . . ?
C74 C64 C54 109.86(19) . . ?
C74 C64 C24 109.51(17) . . ?
C54 C64 C24 109.48(17) . . ?
C74 C64 H64A 109.3 . . ?
C54 C64 H64A 109.3 . . ?
C24 C64 H64A 109.3 . . ?
C64 C74 C84 110.19(17) . . ?
C64 C74 H74A 109.6 . . ?
C84 C74 H74A 109.6 . . ?
C64 C74 H74B 109.6 . . ?
C84 C74 H74B 109.6 . . ?
H74A C74 H74B 108.1 . . ?
C74 C84 C104 108.88(18) . . ?
C74 C84 C34 109.69(19) . . ?
C104 C84 C34 109.3(2) . . ?
C74 C84 H84A 109.7 . . ?
C104 C84 H84A 109.7 . . ?
C34 C84 H84A 109.7 . . ?
C54 C94 C104 109.67(19) . . ?
C54 C94 C44 109.2(2) . . ?
C104 C94 C44 109.3(2) . . ?
C54 C94 H94A 109.5 . . ?
C104 C94 H94A 109.5 . . ?
C44 C94 H94A 109.5 . . ?
C94 C104 C84 109.49(18) . . ?
C94 C104 H10C 109.8 . . ?
C84 C104 H10C 109.8 . . ?
C94 C104 H10D 109.8 . . ?
C84 C104 H10D 109.8 . . ?
H10C C104 H10D 108.2 . . ?
N4 C15 C35 108.04(13) . . ?
N4 C15 C25 112.17(14) . . ?
C35 C15 C25 108.88(14) . . ?
N4 C15 C45 109.88(13) . . ?
C35 C15 C45 109.67(14) . . ?
C25 C15 C45 108.17(14) . . ?
C75 C25 C15 110.12(14) . . ?
C75 C25 H25A 109.6 . . ?
C15 C25 H25A 109.6 . . ?
C75 C25 H25B 109.6 . . ?
C15 C25 H25B 109.6 . . ?
H25A C25 H25B 108.2 . . ?
C15 C35 C85 109.93(14) . . ?
C15 C35 H35A 109.7 . . ?
C85 C35 H35A 109.7 . . ?
C15 C35 H35B 109.7 . . ?
C85 C35 H35B 109.7 . . ?
H35A C35 H35B 108.2 . . ?
C65 C45 C15 110.07(14) . . ?
C65 C45 H45A 109.6 . . ?
C15 C45 H45A 109.6 . . ?
C65 C45 H45B 109.6 . . ?
C15 C45 H45B 109.6 . . ?
H45A C45 H45B 108.2 . . ?
C75 C55 C85 109.28(15) . . ?
C75 C55 H55A 109.8 . . ?
C85 C55 H55A 109.8 . . ?
C75 C55 H55B 109.8 . . ?
C85 C55 H55B 109.8 . . ?
H55A C55 H55B 108.3 . . ?
C105 C65 C95 109.54(15) . . ?
C105 C65 C45 109.95(15) . . ?
C95 C65 C45 108.88(15) . . ?
C105 C65 H65A 109.5 . . ?
C95 C65 H65A 109.5 . . ?
C45 C65 H65A 109.5 . . ?
C55 C75 C105 109.26(15) . . ?
C55 C75 C25 109.45(15) . . ?
C105 C75 C25 109.86(15) . . ?
C55 C75 H75A 109.4 . . ?
C105 C75 H75A 109.4 . . ?
C25 C75 H75A 109.4 . . ?
C95 C85 C55 109.68(15) . . ?
C95 C85 C35 109.28(15) . . ?
C55 C85 C35 109.37(15) . . ?
C95 C85 H85A 109.5 . . ?
C55 C85 H85A 109.5 . . ?
C35 C85 H85A 109.5 . . ?
C85 C95 C65 109.70(15) . . ?
C85 C95 H95A 109.7 . . ?
C65 C95 H95A 109.7 . . ?
C85 C95 H95B 109.7 . . ?
C65 C95 H95B 109.7 . . ?
H95A C95 H95B 108.2 . . ?
C65 C105 C75 109.36(15) . . ?
C65 C105 H10E 109.8 . . ?
C75 C105 H10E 109.8 . . ?
C65 C105 H10F 109.8 . . ?
C75 C105 H10F 109.8 . . ?
H10E C105 H10F 108.3 . . ?
C26 C16 H16A 109.5 . . ?
C26 C16 H16B 109.5 . . ?
H16A C16 H16B 109.5 . . ?
C26 C16 H16C 109.5 . . ?
H16A C16 H16C 109.5 . . ?
H16B C16 H16C 109.5 . . ?
O16 C26 C16 108.98(18) . . ?
O16 C26 H26A 109.9 . . ?
C16 C26 H26A 109.9 . . ?
O16 C26 H26B 109.9 . . ?
C16 C26 H26B 109.9 . . ?
H26A C26 H26B 108.3 . . ?
C36 O16 C26 112.42(16) . . ?
O16 C36 C46 108.10(17) . . ?
O16 C36 H36A 110.1 . . ?
C46 C36 H36A 110.1 . . ?
O16 C36 H36B 110.1 . . ?
C46 C36 H36B 110.1 . . ?
H36A C36 H36B 108.4 . . ?
C36 C46 H46A 109.5 . . ?
C36 C46 H46B 109.5 . . ?
H46A C46 H46B 109.5 . . ?
C36 C46 H46C 109.5 . . ?
H46A C46 H46C 109.5 . . ?
H46B C46 H46C 109.5 . . ?

loop_
_geom_bond_atom_site_label_1
_geom_bond_atom_site_label_2
_geom_bond_distance
_geom_bond_site_symmetry_2
_geom_bond_publ_flag
Fe1 N1 1.9528(14) . ?
Fe1 N21 1.9905(14) . ?
Fe1 N11 1.9958(14) . ?
Fe1 N4 2.0419(14) . ?
N11 C21 1.337(2) . ?
N11 C12 1.447(2) . ?
N21 C41 1.335(2) . ?
N21 C13 1.444(2) . ?
N1 N2 1.3168(19) . ?
N1 C14 1.474(2) . ?
N2 N3 1.334(2) . ?
N3 N4 1.3092(19) . ?
N4 C15 1.492(2) . ?
C11 C21 1.513(2) . ?
C11 H11A 0.9800 . ?
C11 H11B 0.9800 . ?
C11 H11C 0.9800 . ?
C21 C31 1.407(2) . ?
C31 C41 1.407(2) . ?
C31 H31A 0.9500 . ?
C41 C51 1.509(2) . ?
C51 H51A 0.9800 . ?
C51 H51B 0.9800 . ?
C51 H51C 0.9800 . ?
C12 C22 1.405(2) . ?
C12 C62 1.412(2) . ?
C22 C32 1.392(3) . ?
C22 C72 1.515(3) . ?
C32 C42 1.381(3) . ?
C32 H32A 0.9500 . ?
C42 C52 1.371(3) . ?
C42 H42A 0.9500 . ?
C52 C62 1.393(3) . ?
C52 H52A 0.9500 . ?
C62 C10' 1.531(5) . ?
C62 C102 1.545(3) . ?
C72 C92 1.528(3) . ?
C72 C82 1.532(3) . ?
C72 H72A 1.0000 . ?
C82 H82A 0.9800 . ?
C82 H82B 0.9800 . ?
C82 H82C 0.9800 . ?
C92 H92A 0.9800 . ?
C92 H92B 0.9800 . ?
C92 H92C 0.9800 . ?
C102 C112 1.528(4) . ?
C102 C122 1.537(5) . ?
C102 H102 1.0000 . ?
C112 H11J 0.9800 . ?
C112 H11K 0.9800 . ?
C112 H11L 0.9800 . ?
C122 H12G 0.9800 . ?
C122 H12H 0.9800 . ?
C122 H12I 0.9800 . ?
C10' C11' 1.517(9) . ?
C10' C12' 1.530(11) . ?
C10' H10Z 1.0000 . ?
C11' H11G 0.9800 . ?
C11' H11H 0.9800 . ?
C11' H11I 0.9800 . ?
C12' H12D 0.9800 . ?
C12' H12E 0.9800 . ?
C12' H12F 0.9800 . ?
C13 C63 1.401(2) . ?
C13 C23 1.413(2) . ?
C23 C33 1.395(3) . ?
C23 C73 1.511(3) . ?
C33 C43 1.380(3) . ?
C33 H33A 0.9500 . ?
C43 C53 1.377(3) . ?
C43 H43A 0.9500 . ?
C53 C63 1.399(3) . ?
C53 H53A 0.9500 . ?
C63 C103 1.513(3) . ?
C73 C83 1.507(4) . ?
C73 C93 1.517(3) . ?
C73 H73A 1.0000 . ?
C83 H83A 0.9800 . ?
C83 H83B 0.9800 . ?
C83 H83C 0.9800 . ?
C93 H93A 0.9800 . ?
C93 H93B 0.9800 . ?
C93 H93C 0.9800 . ?
C103 C123 1.530(3) . ?
C103 C113 1.531(3) . ?
C103 H10A 1.0000 . ?
C113 H11D 0.9800 . ?
C113 H11E 0.9800 . ?
C113 H11F 0.9800 . ?
C123 H12A 0.9800 . ?
C123 H12B 0.9800 . ?
C123 H12C 0.9800 . ?
C14 C44 1.522(3) . ?
C14 C24 1.530(3) . ?
C14 C34 1.534(3) . ?
C24 C64 1.535(3) . ?
C24 H24A 0.9900 . ?
C24 H24B 0.9900 . ?
C34 C84 1.537(3) . ?
C34 H34A 0.9900 . ?
C34 H34B 0.9900 . ?
C44 C94 1.542(3) . ?
C44 H44A 0.9900 . ?
C44 H44B 0.9900 . ?
C54 C64 1.520(3) . ?
C54 C94 1.522(3) . ?
C54 H54A 0.9900 . ?
C54 H54B 0.9900 . ?
C64 C74 1.512(3) . ?
C64 H64A 1.0000 . ?
C74 C84 1.519(3) . ?
C74 H74A 0.9900 . ?
C74 H74B 0.9900 . ?
C84 C104 1.535(4) . ?
C84 H84A 1.0000 . ?
C94 C104 1.530(4) . ?
C94 H94A 1.0000 . ?
C104 H10C 0.9900 . ?
C104 H10D 0.9900 . ?
C15 C35 1.525(2) . ?
C15 C25 1.540(2) . ?
C15 C45 1.542(2) . ?
C25 C75 1.534(2) . ?
C25 H25A 0.9900 . ?
C25 H25B 0.9900 . ?
C35 C85 1.538(2) . ?
C35 H35A 0.9900 . ?
C35 H35B 0.9900 . ?
C45 C65 1.531(2) . ?
C45 H45A 0.9900 . ?
C45 H45B 0.9900 . ?
C55 C75 1.530(3) . ?
C55 C85 1.535(3) . ?
C55 H55A 0.9900 . ?
C55 H55B 0.9900 . ?
C65 C105 1.529(3) . ?
C65 C95 1.531(3) . ?
C65 H65A 1.0000 . ?
C75 C105 1.531(3) . ?
C75 H75A 1.0000 . ?
C85 C95 1.530(3) . ?
C85 H85A 1.0000 . ?
C95 H95A 0.9900 . ?
C95 H95B 0.9900 . ?
C105 H10E 0.9900 . ?
C105 H10F 0.9900 . ?
C16 C26 1.499(3) . ?
C16 H16A 0.9800 . ?
C16 H16B 0.9800 . ?
C16 H16C 0.9800 . ?
C26 O16 1.416(3) . ?
C26 H26A 0.9900 . ?
C26 H26B 0.9900 . ?
O16 C36 1.415(3) . ?
C36 C46 1.502(3) . ?
C36 H36A 0.9900 . ?
C36 H36B 0.9900 . ?
C46 H46A 0.9800 . ?
C46 H46B 0.9800 . ?
C46 H46C 0.9800 . ?

loop_
_geom_torsion_atom_site_label_1
_geom_torsion_atom_site_label_2
_geom_torsion_atom_site_label_3
_geom_torsion_atom_site_label_4
_geom_torsion
_geom_torsion_site_symmetry_1
_geom_torsion_site_symmetry_2
_geom_torsion_site_symmetry_3
_geom_torsion_site_symmetry_4
_geom_torsion_publ_flag
N1 Fe1 N11 C21 179.63(11) . . . . ?
N21 Fe1 N11 C21 -39.40(13) . . . . ?
N4 Fe1 N11 C21 85.14(13) . . . . ?
N1 Fe1 N11 C12 3.20(16) . . . . ?
N21 Fe1 N11 C12 144.17(13) . . . . ?
N4 Fe1 N11 C12 -91.29(14) . . . . ?
N1 Fe1 N21 C41 -176.30(11) . . . . ?
N11 Fe1 N21 C41 41.11(13) . . . . ?
N4 Fe1 N21 C41 -86.03(13) . . . . ?
N1 Fe1 N21 C13 -2.01(16) . . . . ?
N11 Fe1 N21 C13 -144.61(13) . . . . ?
N4 Fe1 N21 C13 88.26(14) . . . . ?
N21 Fe1 N1 N2 109.62(13) . . . . ?
N11 Fe1 N1 N2 -120.18(13) . . . . ?
N4 Fe1 N1 N2 -3.07(12) . . . . ?
N21 Fe1 N1 C14 -68.96(16) . . . . ?
N11 Fe1 N1 C14 61.24(16) . . . . ?
N4 Fe1 N1 C14 178.34(15) . . . . ?
C14 N1 N2 N3 -177.75(14) . . . . ?
Fe1 N1 N2 N3 3.4(2) . . . . ?
N1 N2 N3 N4 -1.3(2) . . . . ?
N2 N3 N4 C15 176.74(14) . . . . ?
N2 N3 N4 Fe1 -1.23(19) . . . . ?
N1 Fe1 N4 N3 2.27(12) . . . . ?
N21 Fe1 N4 N3 -119.53(12) . . . . ?
N11 Fe1 N4 N3 127.45(12) . . . . ?
N1 Fe1 N4 C15 -175.07(16) . . . . ?
N21 Fe1 N4 C15 63.13(16) . . . . ?
N11 Fe1 N4 C15 -49.90(17) . . . . ?
C12 N11 C21 C31 -164.85(16) . . . . ?
Fe1 N11 C21 C31 18.5(2) . . . . ?
C12 N11 C21 C11 16.7(2) . . . . ?
Fe1 N11 C21 C11 -159.89(13) . . . . ?
N11 C21 C31 C41 15.4(3) . . . . ?
C11 C21 C31 C41 -166.09(18) . . . . ?
C13 N21 C41 C31 163.80(16) . . . . ?
Fe1 N21 C41 C31 -21.7(2) . . . . ?
C13 N21 C41 C51 -18.8(2) . . . . ?
Fe1 N21 C41 C51 155.69(14) . . . . ?
C21 C31 C41 N21 -13.6(3) . . . . ?
C21 C31 C41 C51 168.97(18) . . . . ?
C21 N11 C12 C22 -105.27(19) . . . . ?
Fe1 N11 C12 C22 71.04(19) . . . . ?
C21 N11 C12 C62 77.8(2) . . . . ?
Fe1 N11 C12 C62 -105.85(17) . . . . ?
C62 C12 C22 C32 -1.5(3) . . . . ?
N11 C12 C22 C32 -178.37(17) . . . . ?
C62 C12 C22 C72 179.95(17) . . . . ?
N11 C12 C22 C72 3.0(3) . . . . ?
C12 C22 C32 C42 1.5(3) . . . . ?
C72 C22 C32 C42 -179.9(2) . . . . ?
C22 C32 C42 C52 -0.6(3) . . . . ?
C32 C42 C52 C62 -0.3(3) . . . . ?
C42 C52 C62 C12 0.2(3) . . . . ?
C42 C52 C62 C10' 164.7(4) . . . . ?
C42 C52 C62 C102 -169.8(2) . . . . ?
C22 C12 C62 C52 0.7(3) . . . . ?
N11 C12 C62 C52 177.57(17) . . . . ?
C22 C12 C62 C10' -162.4(4) . . . . ?
N11 C12 C62 C10' 14.5(5) . . . . ?
C22 C12 C62 C102 170.2(2) . . . . ?
N11 C12 C62 C102 -12.9(3) . . . . ?
C32 C22 C72 C92 52.7(2) . . . . ?
C12 C22 C72 C92 -128.7(2) . . . . ?
C32 C22 C72 C82 -70.6(2) . . . . ?
C12 C22 C72 C82 108.0(2) . . . . ?
C52 C62 C102 C112 59.6(3) . . . . ?
C12 C62 C102 C112 -110.0(3) . . . . ?
C52 C62 C102 C122 -60.9(3) . . . . ?
C12 C62 C102 C122 129.5(3) . . . . ?
C52 C62 C10' C11' 95.7(6) . . . . ?
C12 C62 C10' C11' -100.8(5) . . . . ?
C52 C62 C10' C12' -25.2(7) . . . . ?
C12 C62 C10' C12' 138.3(6) . . . . ?
C41 N21 C13 C63 101.85(19) . . . . ?
Fe1 N21 C13 C63 -72.2(2) . . . . ?
C41 N21 C13 C23 -81.7(2) . . . . ?
Fe1 N21 C13 C23 104.18(16) . . . . ?
C63 C13 C23 C33 0.6(3) . . . . ?
N21 C13 C23 C33 -175.83(16) . . . . ?
C63 C13 C23 C73 -179.63(18) . . . . ?
N21 C13 C23 C73 4.0(3) . . . . ?
C13 C23 C33 C43 0.1(3) . . . . ?
C73 C23 C33 C43 -179.7(2) . . . . ?
C23 C33 C43 C53 -0.5(3) . . . . ?
C33 C43 C53 C63 0.1(3) . . . . ?
C43 C53 C63 C13 0.6(3) . . . . ?
C43 C53 C63 C103 179.74(18) . . . . ?
C23 C13 C63 C53 -0.9(3) . . . . ?
N21 C13 C63 C53 175.44(16) . . . . ?
C23 C13 C63 C103 179.96(17) . . . . ?
N21 C13 C63 C103 -3.7(3) . . . . ?
C33 C23 C73 C83 -85.5(3) . . . . ?
C13 C23 C73 C83 94.7(2) . . . . ?
C33 C23 C73 C93 37.6(3) . . . . ?
C13 C23 C73 C93 -142.15(19) . . . . ?
C53 C63 C103 C123 -59.5(2) . . . . ?
C13 C63 C103 C123 119.65(19) . . . . ?
C53 C63 C103 C113 63.7(2) . . . . ?
C13 C63 C103 C113 -117.2(2) . . . . ?
N2 N1 C14 C44 -177.08(16) . . . . ?
Fe1 N1 C14 C44 1.6(2) . . . . ?
N2 N1 C14 C24 -57.99(19) . . . . ?
Fe1 N1 C14 C24 120.67(15) . . . . ?
N2 N1 C14 C34 63.35(19) . . . . ?
Fe1 N1 C14 C34 -117.98(16) . . . . ?
N1 C14 C24 C64 -178.15(15) . . . . ?
C44 C14 C24 C64 -60.1(2) . . . . ?
C34 C14 C24 C64 60.0(2) . . . . ?
N1 C14 C34 C84 178.03(17) . . . . ?
C44 C14 C34 C84 60.0(2) . . . . ?
C24 C14 C34 C84 -59.6(2) . . . . ?
N1 C14 C44 C94 -179.57(18) . . . . ?
C24 C14 C44 C94 60.0(2) . . . . ?
C34 C14 C44 C94 -59.7(2) . . . . ?
C94 C54 C64 C74 59.7(2) . . . . ?
C94 C54 C64 C24 -60.6(2) . . . . ?
C14 C24 C64 C74 -60.0(2) . . . . ?
C14 C24 C64 C54 60.5(2) . . . . ?
C54 C64 C74 C84 -60.4(2) . . . . ?
C24 C64 C74 C84 59.9(2) . . . . ?
C64 C74 C84 C104 59.8(2) . . . . ?
C64 C74 C84 C34 -59.7(2) . . . . ?
C14 C34 C84 C74 59.2(2) . . . . ?
C14 C34 C84 C104 -60.0(2) . . . . ?
C64 C54 C94 C104 -59.6(2) . . . . ?
C64 C54 C94 C44 60.2(2) . . . . ?
C14 C44 C94 C54 -60.3(3) . . . . ?
C14 C44 C94 C104 59.7(3) . . . . ?
C54 C94 C104 C84 59.7(2) . . . . ?
C44 C94 C104 C84 -60.0(2) . . . . ?
C74 C84 C104 C94 -59.3(2) . . . . ?
C34 C84 C104 C94 60.4(2) . . . . ?
N3 N4 C15 C35 -178.40(14) . . . . ?
Fe1 N4 C15 C35 -1.0(2) . . . . ?
N3 N4 C15 C25 61.59(18) . . . . ?
Fe1 N4 C15 C25 -120.97(15) . . . . ?
N3 N4 C15 C45 -58.78(18) . . . . ?
Fe1 N4 C15 C45 118.67(15) . . . . ?
N4 C15 C25 C75 179.02(14) . . . . ?
C35 C15 C25 C75 59.50(18) . . . . ?
C45 C15 C25 C75 -59.62(18) . . . . ?
N4 C15 C35 C85 178.25(14) . . . . ?
C25 C15 C35 C85 -59.69(18) . . . . ?
C45 C15 C35 C85 58.50(18) . . . . ?
N4 C15 C45 C65 -177.56(14) . . . . ?
C35 C15 C45 C65 -58.93(18) . . . . ?
C25 C15 C45 C65 59.69(18) . . . . ?
C15 C45 C65 C105 -60.29(19) . . . . ?
C15 C45 C65 C95 59.72(19) . . . . ?
C85 C55 C75 C105 -60.48(19) . . . . ?
C85 C55 C75 C25 59.85(19) . . . . ?
C15 C25 C75 C55 -59.83(19) . . . . ?
C15 C25 C75 C105 60.13(19) . . . . ?
C75 C55 C85 C95 59.72(19) . . . . ?
C75 C55 C85 C35 -60.11(19) . . . . ?
C15 C35 C85 C95 -59.56(19) . . . . ?
C15 C35 C85 C55 60.52(19) . . . . ?
C55 C85 C95 C65 -59.19(19) . . . . ?
C35 C85 C95 C65 60.69(19) . . . . ?
C105 C65 C95 C85 59.46(19) . . . . ?
C45 C65 C95 C85 -60.81(19) . . . . ?
C95 C65 C105 C75 -60.27(19) . . . . ?
C45 C65 C105 C75 59.35(19) . . . . ?
C55 C75 C105 C65 60.87(19) . . . . ?
C25 C75 C105 C65 -59.20(19) . . . . ?
C16 C26 O16 C36 178.80(19) . . . . ?
C26 O16 C36 C46 178.30(18) . . . . ?
